data_7046420
loop_
_publ_author_name
'Xiao, Zhao-Xin'
'Miao, Hao'
'Shao, Dong'
'Wei, Hai-Yan'
'Zhang, Yi-Quan'
'Wang, Xin-Yi'

_publ_section_title
;
 A family of lanthanide compounds with reduced nitronyl nitroxide
 diradical: syntheses, structures and magnetic properties.
;
_journal_issue 24
_journal_name_full 'Dalton transactions (Cambridge, England : 2003)'
_journal_page_first 7925
_journal_page_last 7933
_journal_paper_doi 10.1039/c8dt01112e
_journal_volume 47
_journal_year 2018
_chemical_formula_sum 'C50 H42 F36 N6 O16 Tm2'
_chemical_formula_weight 2004.75
_space_group_crystal_system triclinic
_space_group_IT_number 2
_space_group_name_Hall '-P 1'
_space_group_name_H-M_alt 'P -1'
_symmetry_space_group_name_Hall '-P 1'
_symmetry_space_group_name_H-M 'P -1'
_atom_sites_solution_hydrogens mixed
_audit_creation_method SHELXL-2014/7
_audit_update_record
;
2018-03-22 deposited with the CCDC.
2018-05-21 downloaded from the CCDC.
;
_cell_angle_alpha 87.064(2)
_cell_angle_beta 70.385(2)
_cell_angle_gamma 88.789(2)
_cell_formula_units_Z 1
_cell_length_a 12.1095(17)
_cell_length_b 12.2669(17)
_cell_length_c 12.9368(17)
_cell_measurement_reflns_used 3708
_cell_measurement_temperature 296(2)
_cell_measurement_theta_max 23.12
_cell_measurement_theta_min 2.30
_cell_volume 1807.8(4)
_computing_cell_refinement 'Bruker SAINT'
_computing_data_collection 'Bruker APEX2'
_computing_data_reduction 'Bruker SAINT'
_computing_molecular_graphics 'Bruker SHELXTL'
_computing_publication_material 'Bruker SHELXTL'
_computing_structure_refinement 'SHELXL-2014 (Sheldrick 2014)'
_computing_structure_solution 'SHELXS-97 (Sheldrick 2008)'
_diffrn_ambient_temperature 296(2)
_diffrn_measured_fraction_theta_full 0.991
_diffrn_measured_fraction_theta_max 0.987
_diffrn_measurement_device_type 'Bruker APEX-II CCD'
_diffrn_measurement_method '\f and \w scans'
_diffrn_radiation_type MoK\a
_diffrn_radiation_wavelength 0.71073
_diffrn_reflns_av_R_equivalents 0.0295
_diffrn_reflns_av_unetI/netI 0.0625
_diffrn_reflns_Laue_measured_fraction_full 0.991
_diffrn_reflns_Laue_measured_fraction_max 0.987
_diffrn_reflns_limit_h_max 15
_diffrn_reflns_limit_h_min -15
_diffrn_reflns_limit_k_max 15
_diffrn_reflns_limit_k_min -15
_diffrn_reflns_limit_l_max 16
_diffrn_reflns_limit_l_min -15
_diffrn_reflns_number 12400
_diffrn_reflns_point_group_measured_fraction_full 0.991
_diffrn_reflns_point_group_measured_fraction_max 0.987
_diffrn_reflns_theta_full 25.242
_diffrn_reflns_theta_max 27.504
_diffrn_reflns_theta_min 1.673
_exptl_absorpt_coefficient_mu 2.594
_exptl_absorpt_correction_T_max 0.7456
_exptl_absorpt_correction_T_min 0.5582
_exptl_absorpt_correction_type multi-scan
_exptl_absorpt_process_details 'SADABS: Bruker, 2000'
_exptl_crystal_colour colorless
_exptl_crystal_density_diffrn 1.841
_exptl_crystal_description rod
_exptl_crystal_F_000 974
_exptl_crystal_size_max 0.280
_exptl_crystal_size_mid 0.230
_exptl_crystal_size_min 0.230
_refine_diff_density_max 0.645
_refine_diff_density_min -0.455
_refine_diff_density_rms 0.106
_refine_ls_extinction_method none
_refine_ls_goodness_of_fit_ref 0.995
_refine_ls_hydrogen_treatment mixed
_refine_ls_matrix_type full
_refine_ls_number_parameters 676
_refine_ls_number_reflns 8205
_refine_ls_number_restraints 441
_refine_ls_restrained_S_all 1.017
_refine_ls_R_factor_all 0.0494
_refine_ls_R_factor_gt 0.0384
_refine_ls_shift/su_max 0.006
_refine_ls_shift/su_mean 0.000
_refine_ls_structure_factor_coef Fsqd
_refine_ls_weighting_details 'w=1/[\s^2^(Fo^2^)+(0.0414P)^2^] where P=(Fo^2^+2Fc^2^)/3'
_refine_ls_weighting_scheme calc
_refine_ls_wR_factor_gt 0.0835
_refine_ls_wR_factor_ref 0.0911
_reflns_Friedel_coverage 0.000
_reflns_number_gt 6870
_reflns_number_total 8205
_reflns_threshold_expression 'I > 2\s(I)'
_cod_data_source_file c8dt01112e2.cif
_cod_data_source_block BHIMPz-Tm
_cod_depositor_comments
;
The following automatic conversions were performed:

'_exptl_absorpt_correction_type' value 'multi-Scan' changed to
'multi-scan' according to
/home/data/users/saulius/crontab/automatic-downloads/rss-feeds/RSC/lib/dictionaries/cif_core.dic
dictionary named 'cif_core.dic' version 2.4.2 from 2011-04-26.

Automatic conversion script
Id: cif_fix_values 4973 2017-02-22 13:04:09Z antanas 

 Adding full bibliography for 7046416--7046422.cif.
;
_cod_database_code 7046420
_shelx_shelxl_version_number 2014/7
_shelx_space_group_comment
;
The symmetry employed for this shelxl refinement is uniquely defined
by the following loop, which should always be used as a source of
symmetry information in preference to the above space-group names.
They are only intended as comments.
;
_shelx_estimated_absorpt_t_min 0.530
_shelx_estimated_absorpt_t_max 0.587

loop_
_space_group_symop_operation_xyz
'x, y, z'
'-x, -y, -z'

loop_
_atom_site_label
_atom_site_type_symbol
_atom_site_fract_x
_atom_site_fract_y
_atom_site_fract_z
_atom_site_U_iso_or_equiv
_atom_site_adp_type
_atom_site_occupancy
_atom_site_site_symmetry_order
_atom_site_calc_flag
_atom_site_refinement_flags_posn
_atom_site_refinement_flags_adp
_atom_site_refinement_flags_occupancy
_atom_site_disorder_assembly
_atom_site_disorder_group
Tm1 Tm 0.50874(2) 0.83448(2) 0.67747(2) 0.03372(7) Uani 1 1 d . U . . .
O1 O 0.5943(2) 0.8146(2) 0.4930(2) 0.0362(6) Uani 1 1 d . U . . .
O2 O 0.6686(3) 0.9260(3) 0.6870(3) 0.0467(8) Uani 1 1 d . U . . .
O6 O 0.3520(3) 0.8331(3) 0.6037(3) 0.0465(8) Uani 1 1 d . U . . .
O4 O 0.6437(3) 0.6904(3) 0.6733(3) 0.0477(8) Uani 1 1 d . U . . .
O5 O 0.4036(3) 0.6783(3) 0.7430(3) 0.0501(8) Uani 1 1 d . U . . .
O8 O 0.5109(3) 1.0205(3) 0.6105(3) 0.0445(7) Uani 1 1 d D U . . .
O3 O 0.5103(3) 0.8082(3) 0.8584(3) 0.0467(8) Uani 1 1 d . U . . .
O7 O 0.3436(3) 0.9083(3) 0.8031(3) 0.0483(8) Uani 1 1 d . U . . .
N1 N 0.6874(3) 0.7525(3) 0.4375(3) 0.0336(8) Uani 1 1 d . U . . .
N3 N 0.5975(3) 0.4885(3) 0.5328(3) 0.0371(8) Uani 1 1 d . U . . .
N2 N 0.7932(4) 0.6119(3) 0.3679(4) 0.0488(10) Uani 1 1 d . U . . .
F1A F 0.8908(10) 1.0007(9) 0.6178(9) 0.082(3) Uani 0.700(10) 1 d . U P A 1
C22 C 0.6862(4) 0.6477(3) 0.4284(3) 0.0343(9) Uani 1 1 d . U . . .
F14A F 0.1565(16) 1.0061(15) 0.9695(14) 0.103(5) Uani 0.700(10) 1 d . U P A 1
C23 C 0.5846(4) 0.5727(3) 0.4688(3) 0.0346(9) Uani 1 1 d . U . . .
C24 C 0.5126(4) 0.4140(3) 0.5655(3) 0.0366(9) Uani 1 1 d . U . . .
C25 C 0.5259(5) 0.3212(4) 0.6412(4) 0.0519(12) Uani 1 1 d . U . . .
H25A H 0.5270 0.2533 0.6073 0.078 Uiso 1 1 calc R U . . .
H25B H 0.4613 0.3219 0.7090 0.078 Uiso 1 1 calc R U . . .
H25C H 0.5980 0.3293 0.6557 0.078 Uiso 1 1 calc R U . . .
F2A F 0.7969(14) 1.1116(11) 0.7312(12) 0.112(4) Uani 0.700(10) 1 d . U P A 1
C20 C 0.8003(4) 0.8022(4) 0.3646(4) 0.0486(12) Uani 1 1 d . U . . .
F3A F 0.9015(10) 0.9723(9) 0.7789(11) 0.099(4) Uani 0.700(10) 1 d . U P A 1
F9A F 0.8156(11) 0.5322(11) 0.6384(11) 0.129(5) Uani 0.700(10) 1 d . U P A 1
C9 C 0.4207(5) 0.5977(4) 0.7992(4) 0.0525(13) Uani 1 1 d . U . . .
F6A F 0.4812(12) 0.7056(8) 1.0520(6) 0.103(3) Uani 0.700(10) 1 d . U P A 1
C4 C 0.5770(5) 0.8339(4) 0.9078(4) 0.0493(12) Uani 1 1 d . U . . .
C8 C 0.5270(5) 0.5587(4) 0.8016(4) 0.0566(14) Uani 1 1 d . U . . .
H8 H 0.5291 0.4993 0.8486 0.068 Uiso 1 1 calc R U . . .
F16A F 0.2014(8) 0.6690(7) 0.5685(10) 0.101(3) Uani 0.700(10) 1 d . U P A 1
C7 C 0.6312(5) 0.6063(4) 0.7356(4) 0.0521(12) Uani 1 1 d . U . . .
C13 C 0.1842(4) 0.8343(4) 0.7660(4) 0.0557(13) Uani 1 1 d . U . . .
H13 H 0.1055 0.8156 0.7963 0.067 Uiso 1 1 calc R U . . .
C12 C 0.2401(4) 0.8799(4) 0.8296(4) 0.0498(12) Uani 1 1 d . U . . .
F13A F 0.2230(10) 0.8589(11) 1.0200(9) 0.108(4) Uani 0.700(10) 1 d . U P A 1
C21 C 0.8815(4) 0.6992(4) 0.3462(4) 0.0534(13) Uani 1 1 d . U . . .
C14 C 0.2452(5) 0.8161(4) 0.6559(5) 0.0524(13) Uani 1 1 d . U . . .
F8A F 0.7294(9) 0.4552(8) 0.7908(10) 0.125(4) Uani 0.700(10) 1 d . U P A 1
F17A F 0.0617(10) 0.7772(12) 0.6366(11) 0.129(5) Uani 0.700(10) 1 d . U P A 1
F18A F 0.2084(11) 0.8234(8) 0.4890(9) 0.116(3) Uani 0.700(10) 1 d . U P A 1
C16 C 0.7782(5) 0.8374(5) 0.2561(5) 0.0779(19) Uani 1 1 d . U . . .
H16A H 0.7103 0.8838 0.2721 0.117 Uiso 1 1 calc R U . . .
H16B H 0.7656 0.7738 0.2214 0.117 Uiso 1 1 calc R U . . .
H16C H 0.8452 0.8763 0.2078 0.117 Uiso 1 1 calc R U . . .
F10A F 0.2384(8) 0.6063(7) 0.9403(9) 0.118(4) Uani 0.700(10) 1 d . U P A 1
F15A F 0.0616(10) 0.8567(9) 0.9860(8) 0.106(3) Uani 0.700(10) 1 d . U P A 1
C6 C 0.7460(6) 0.5509(6) 0.7355(6) 0.0730(18) Uani 1 1 d . U . . .
C2 C 0.7181(4) 0.9333(4) 0.7579(4) 0.0508(12) Uani 1 1 d . U . . .
C3 C 0.6808(5) 0.8908(5) 0.8648(4) 0.0598(14) Uani 1 1 d . U . . .
H3 H 0.7265 0.9006 0.9087 0.072 Uiso 1 1 calc R U . . .
F4A F 0.6220(7) 0.7893(10) 1.0706(6) 0.107(3) Uani 0.700(10) 1 d . U P A 1
C18 C 0.9375(6) 0.6879(6) 0.4386(6) 0.091(2) Uani 1 1 d . U . . .
H18A H 0.9636 0.6141 0.4441 0.136 Uiso 1 1 calc R U . . .
H18B H 0.8803 0.7062 0.5073 0.136 Uiso 1 1 calc R U . . .
H18C H 1.0031 0.7364 0.4212 0.136 Uiso 1 1 calc R U . . .
F5A F 0.4595(13) 0.8737(11) 1.0871(6) 0.137(4) Uani 0.700(10) 1 d . U P A 1
C5 C 0.5345(7) 0.8014(6) 1.0310(5) 0.0703(16) Uani 1 1 d . U . . .
C19 C 0.9749(5) 0.6903(5) 0.2375(5) 0.086(2) Uani 1 1 d . U . . .
H19A H 1.0161 0.6223 0.2362 0.129 Uiso 1 1 calc R U . . .
H19B H 1.0289 0.7496 0.2253 0.129 Uiso 1 1 calc R U . . .
H19C H 0.9402 0.6930 0.1807 0.129 Uiso 1 1 calc R U . . .
C15 C 0.1762(5) 0.7696(6) 0.5885(6) 0.0724(17) Uani 1 1 d . U . . .
F11A F 0.2526(13) 0.5038(15) 0.8159(10) 0.182(6) Uani 0.700(10) 1 d . U P A 1
C10 C 0.3079(6) 0.5400(5) 0.8708(6) 0.0748(18) Uani 1 1 d . U . . .
F7A F 0.7982(12) 0.6109(11) 0.7826(14) 0.152(5) Uani 0.700(10) 1 d . U P A 1
C1 C 0.8298(6) 1.0016(7) 0.7200(5) 0.0707(17) Uani 1 1 d . U . . .
C11 C 0.1681(6) 0.9013(7) 0.9507(5) 0.0735(18) Uani 1 1 d . U . . .
C17 C 0.8319(5) 0.8981(5) 0.4127(6) 0.092(2) Uani 1 1 d . U . . .
H17A H 0.7712 0.9523 0.4238 0.138 Uiso 1 1 calc R U . . .
H17B H 0.9044 0.9279 0.3638 0.138 Uiso 1 1 calc R U . . .
H17C H 0.8407 0.8766 0.4819 0.138 Uiso 1 1 calc R U . . .
F12A F 0.3258(8) 0.4634(10) 0.9379(12) 0.158(5) Uani 0.700(10) 1 d . U P A 1
H8WB H 0.463(3) 1.052(4) 0.586(4) 0.058(16) Uiso 1 1 d D . . . .
H8WA H 0.5803(18) 1.041(4) 0.583(4) 0.052(16) Uiso 1 1 d D . . . .
H14 H 0.812(4) 0.546(4) 0.370(4) 0.040(13) Uiso 1 1 d . . . . .
F6B F 0.429(2) 0.778(3) 1.0712(16) 0.123(7) Uani 0.300(10) 1 d . U P A 2
F5B F 0.544(3) 0.876(2) 1.0892(15) 0.117(8) Uani 0.300(10) 1 d . U P A 2
F4B F 0.582(3) 0.719(3) 1.047(2) 0.181(12) Uani 0.300(10) 1 d . U P A 2
F12B F 0.3109(13) 0.4347(10) 0.849(2) 0.081(5) Uani 0.300(10) 1 d . U P A 2
F11B F 0.2141(15) 0.5666(15) 0.838(2) 0.098(7) Uani 0.300(10) 1 d . U P A 2
F10B F 0.283(2) 0.552(3) 0.9663(18) 0.125(8) Uani 0.300(10) 1 d . U P A 2
F9B F 0.787(2) 0.488(2) 0.654(2) 0.102(9) Uani 0.300(10) 1 d . U P A 2
F8B F 0.744(2) 0.514(3) 0.8282(19) 0.120(8) Uani 0.300(10) 1 d . U P A 2
F7B F 0.8358(18) 0.6295(19) 0.7153(16) 0.085(5) Uani 0.300(10) 1 d . U P A 2
F3B F 0.881(2) 1.0237(19) 0.783(2) 0.083(7) Uani 0.300(10) 1 d . U P A 2
F2B F 0.818(4) 1.088(3) 0.697(3) 0.129(12) Uani 0.300(10) 1 d . U P A 2
F1B F 0.901(3) 0.951(2) 0.625(3) 0.099(9) Uani 0.300(10) 1 d . U P A 2
F13B F 0.182(3) 0.822(2) 1.007(2) 0.115(9) Uani 0.300(10) 1 d . U P A 2
F15B F 0.057(2) 0.907(2) 0.959(3) 0.128(10) Uani 0.300(10) 1 d . U P A 2
F14B F 0.187(4) 0.996(3) 0.973(3) 0.096(11) Uani 0.300(10) 1 d . U P A 2
F16B F 0.149(3) 0.657(2) 0.626(2) 0.128(9) Uani 0.300(10) 1 d . U P A 2
F18B F 0.225(2) 0.758(3) 0.486(2) 0.116(8) Uani 0.300(10) 1 d . U P A 2
F17B F 0.083(2) 0.818(2) 0.593(2) 0.092(7) Uani 0.300(10) 1 d . U P A 2

loop_
_atom_site_aniso_label
_atom_site_aniso_U_11
_atom_site_aniso_U_22
_atom_site_aniso_U_33
_atom_site_aniso_U_23
_atom_site_aniso_U_13
_atom_site_aniso_U_12
Tm1 0.03286(11) 0.03185(11) 0.03588(11) 0.00383(7) -0.01131(8) -0.00463(7)
O1 0.0316(15) 0.0335(15) 0.0383(16) -0.0021(12) -0.0048(12) -0.0021(12)
O2 0.0451(19) 0.0527(19) 0.0487(19) 0.0085(15) -0.0250(15) -0.0141(15)
O6 0.0360(18) 0.057(2) 0.0467(18) 0.0037(15) -0.0144(14) -0.0049(15)
O4 0.051(2) 0.0433(18) 0.0462(18) 0.0061(15) -0.0140(15) 0.0033(15)
O5 0.051(2) 0.0382(18) 0.062(2) 0.0068(16) -0.0206(16) -0.0106(15)
O8 0.041(2) 0.0334(17) 0.060(2) 0.0073(15) -0.0192(17) -0.0016(15)
O3 0.048(2) 0.0484(19) 0.0416(18) 0.0035(14) -0.0133(15) -0.0069(15)
O7 0.0406(19) 0.0485(19) 0.0499(19) -0.0019(15) -0.0075(15) 0.0024(15)
N1 0.0302(18) 0.0309(18) 0.0368(19) 0.0023(15) -0.0073(14) -0.0075(14)
N3 0.043(2) 0.0260(17) 0.044(2) 0.0022(15) -0.0169(16) -0.0067(15)
N2 0.040(2) 0.031(2) 0.069(3) -0.0016(19) -0.0094(19) 0.0002(17)
F1A 0.061(5) 0.126(8) 0.058(4) -0.006(5) -0.016(3) -0.049(6)
C22 0.036(2) 0.030(2) 0.037(2) 0.0004(17) -0.0125(18) -0.0040(17)
F14A 0.110(9) 0.104(7) 0.075(6) -0.011(5) -0.005(5) 0.040(6)
C23 0.035(2) 0.026(2) 0.039(2) 0.0004(17) -0.0072(17) -0.0064(16)
C24 0.041(2) 0.028(2) 0.042(2) 0.0007(18) -0.0162(19) -0.0051(18)
C25 0.069(3) 0.038(3) 0.058(3) 0.013(2) -0.035(3) -0.014(2)
F2A 0.110(7) 0.080(6) 0.124(7) -0.024(5) -0.006(5) -0.054(5)
C20 0.042(3) 0.037(2) 0.055(3) -0.001(2) 0.000(2) -0.017(2)
F3A 0.066(4) 0.142(9) 0.109(6) 0.023(7) -0.057(4) -0.028(6)
F9A 0.078(6) 0.152(10) 0.125(7) 0.038(7) -0.001(5) 0.044(6)
C9 0.066(3) 0.036(3) 0.048(3) 0.001(2) -0.010(2) -0.006(2)
F6A 0.151(8) 0.090(5) 0.075(4) 0.045(4) -0.051(5) -0.053(5)
C4 0.064(3) 0.044(3) 0.043(3) 0.003(2) -0.023(2) 0.002(2)
C8 0.076(4) 0.043(3) 0.048(3) 0.010(2) -0.019(3) 0.004(3)
F16A 0.101(6) 0.068(5) 0.141(8) -0.036(5) -0.045(5) -0.003(4)
C7 0.061(3) 0.046(3) 0.049(3) 0.001(2) -0.019(2) 0.009(2)
C13 0.036(3) 0.054(3) 0.068(3) 0.007(3) -0.006(2) -0.005(2)
C12 0.041(3) 0.048(3) 0.050(3) 0.005(2) -0.004(2) 0.004(2)
F13A 0.104(7) 0.160(11) 0.052(4) 0.014(5) -0.018(4) 0.033(6)
C21 0.034(2) 0.048(3) 0.069(3) -0.002(2) -0.005(2) -0.007(2)
C14 0.044(3) 0.045(3) 0.074(3) 0.004(2) -0.028(3) -0.002(2)
F8A 0.108(6) 0.090(6) 0.167(10) 0.059(5) -0.045(6) 0.026(5)
F17A 0.046(4) 0.194(12) 0.159(10) -0.073(8) -0.043(6) -0.001(6)
F18A 0.156(8) 0.116(6) 0.121(7) 0.005(6) -0.107(6) -0.014(6)
C16 0.069(4) 0.084(4) 0.064(4) 0.030(3) -0.003(3) 0.000(3)
F10A 0.096(5) 0.089(5) 0.118(7) 0.011(5) 0.029(5) 0.008(4)
F15A 0.071(6) 0.139(8) 0.073(4) 0.011(5) 0.022(3) -0.026(6)
C6 0.071(4) 0.074(4) 0.077(4) 0.017(4) -0.032(4) 0.010(3)
C2 0.040(3) 0.057(3) 0.056(3) -0.001(2) -0.017(2) -0.006(2)
C3 0.058(3) 0.077(4) 0.056(3) 0.002(3) -0.033(3) -0.015(3)
F4A 0.116(6) 0.155(8) 0.071(4) 0.046(4) -0.065(4) -0.038(5)
C18 0.070(4) 0.117(6) 0.093(5) 0.019(4) -0.041(4) -0.013(4)
F5A 0.170(10) 0.142(8) 0.061(4) -0.008(5) 0.007(6) 0.059(8)
C5 0.076(4) 0.077(4) 0.055(3) 0.010(3) -0.019(3) -0.008(4)
C19 0.051(4) 0.078(4) 0.100(5) -0.003(4) 0.012(3) -0.002(3)
C15 0.048(3) 0.083(4) 0.092(5) -0.016(4) -0.030(3) 0.000(3)
F11A 0.161(11) 0.225(13) 0.148(8) -0.040(9) -0.023(7) -0.133(10)
C10 0.081(4) 0.053(4) 0.074(4) 0.013(3) -0.007(3) -0.010(3)
F7A 0.135(10) 0.144(9) 0.231(12) -0.023(10) -0.132(10) 0.022(7)
C1 0.066(4) 0.093(5) 0.057(4) -0.003(3) -0.025(3) -0.028(4)
C11 0.059(4) 0.083(4) 0.069(4) 0.005(4) -0.009(3) 0.010(3)
C17 0.064(4) 0.069(4) 0.117(6) -0.039(4) 0.010(4) -0.041(3)
F12A 0.138(7) 0.113(7) 0.162(9) 0.095(7) 0.017(6) -0.001(6)
F6B 0.114(13) 0.167(17) 0.079(10) 0.030(13) -0.024(9) -0.019(13)
F5B 0.156(16) 0.131(14) 0.060(8) -0.026(9) -0.023(11) -0.028(14)
F4B 0.20(2) 0.174(19) 0.153(16) 0.066(13) -0.048(14) 0.050(16)
F12B 0.071(8) 0.035(6) 0.128(13) 0.017(7) -0.020(8) -0.016(5)
F11B 0.064(8) 0.071(9) 0.134(15) 0.065(10) -0.010(8) -0.015(7)
F10B 0.134(15) 0.127(16) 0.087(12) -0.012(12) 0.004(10) -0.040(12)
F9B 0.090(14) 0.106(14) 0.134(17) -0.072(13) -0.061(12) 0.045(10)
F8B 0.107(12) 0.152(18) 0.104(12) 0.056(12) -0.051(10) 0.014(13)
F7B 0.076(10) 0.094(10) 0.103(11) 0.003(10) -0.054(9) -0.002(8)
F3B 0.087(13) 0.116(15) 0.063(8) -0.004(10) -0.043(8) -0.051(11)
F2B 0.119(17) 0.102(18) 0.16(2) 0.008(16) -0.043(16) -0.026(13)
F1B 0.066(10) 0.120(16) 0.094(13) -0.035(13) 0.001(8) -0.026(12)
F13B 0.141(19) 0.107(13) 0.064(12) 0.017(10) 0.005(11) 0.005(12)
F15B 0.065(11) 0.139(17) 0.155(18) -0.037(13) 0.001(11) 0.032(13)
F14B 0.109(18) 0.102(17) 0.077(12) -0.048(12) -0.027(11) -0.005(13)
F16B 0.139(17) 0.109(14) 0.143(17) -0.014(12) -0.054(12) -0.034(13)
F18B 0.087(11) 0.173(18) 0.096(12) -0.026(14) -0.036(9) -0.019(13)
F17B 0.060(13) 0.115(13) 0.122(15) -0.022(10) -0.059(11) 0.031(10)

loop_
_atom_type_symbol
_atom_type_description
_atom_type_scat_dispersion_real
_atom_type_scat_dispersion_imag
_atom_type_scat_source
C C 0.0033 0.0016 'International Tables Vol C Tables 4.2.6.8 and 6.1.1.4'
H H 0.0000 0.0000 'International Tables Vol C Tables 4.2.6.8 and 6.1.1.4'
N N 0.0061 0.0033 'International Tables Vol C Tables 4.2.6.8 and 6.1.1.4'
O O 0.0106 0.0060 'International Tables Vol C Tables 4.2.6.8 and 6.1.1.4'
F F 0.0171 0.0103 'International Tables Vol C Tables 4.2.6.8 and 6.1.1.4'
Tm Tm -0.3139 5.2483 'International Tables Vol C Tables 4.2.6.8 and 6.1.1.4'

loop_
_geom_angle_atom_site_label_1
_geom_angle_atom_site_label_2
_geom_angle_atom_site_label_3
_geom_angle
_geom_angle_site_symmetry_1
_geom_angle_site_symmetry_3
O1 Tm1 O5 105.21(11) . .
O1 Tm1 O2 92.13(11) . .
O5 Tm1 O2 141.03(11) . .
O1 Tm1 O7 140.96(11) . .
O5 Tm1 O7 80.63(12) . .
O2 Tm1 O7 107.40(12) . .
O1 Tm1 O3 150.69(11) . .
O5 Tm1 O3 75.52(12) . .
O2 Tm1 O3 72.74(11) . .
O7 Tm1 O3 68.34(11) . .
O1 Tm1 O4 78.33(10) . .
O5 Tm1 O4 72.20(12) . .
O2 Tm1 O4 77.75(12) . .
O7 Tm1 O4 137.92(11) . .
O3 Tm1 O4 74.04(11) . .
O1 Tm1 O6 73.79(10) . .
O5 Tm1 O6 72.11(11) . .
O2 Tm1 O6 146.86(11) . .
O7 Tm1 O6 71.55(11) . .
O3 Tm1 O6 131.53(11) . .
O4 Tm1 O6 126.17(11) . .
O1 Tm1 O8 79.51(11) . .
O5 Tm1 O8 147.92(12) . .
O2 Tm1 O8 68.68(11) . .
O7 Tm1 O8 76.91(12) . .
O3 Tm1 O8 115.85(12) . .
O4 Tm1 O8 138.67(12) . .
O6 Tm1 O8 79.18(12) . .
N1 O1 Tm1 130.1(2) . .
C2 O2 Tm1 135.5(3) . .
C14 O6 Tm1 127.1(3) . .
C7 O4 Tm1 129.1(3) . .
C9 O5 Tm1 131.5(3) . .
Tm1 O8 H8WB 128(3) . .
Tm1 O8 H8WA 108(3) . .
H8WB O8 H8WA 116(3) . .
C4 O3 Tm1 135.2(3) . .
C12 O7 Tm1 129.3(3) . .
C22 N1 O1 125.7(3) . .
C22 N1 C20 111.8(4) . .
O1 N1 C20 121.9(3) . .
C23 N3 C24 117.8(4) . .
C22 N2 C21 111.0(4) . .
C22 N2 H14 121(3) . .
C21 N2 H14 121(3) . .
N1 C22 N2 110.4(4) . .
N1 C22 C23 128.2(4) . .
N2 C22 C23 121.3(4) . .
N3 C23 C24 123.2(4) . 2_666
N3 C23 C22 115.0(4) . .
C24 C23 C22 121.7(4) 2_666 .
N3 C24 C23 119.0(4) . 2_666
N3 C24 C25 117.5(4) . .
C23 C24 C25 123.5(4) 2_666 .
C24 C25 H25A 109.5 . .
C24 C25 H25B 109.5 . .
H25A C25 H25B 109.5 . .
C24 C25 H25C 109.5 . .
H25A C25 H25C 109.5 . .
H25B C25 H25C 109.5 . .
C17 C20 N1 111.8(4) . .
C17 C20 C16 109.9(5) . .
N1 C20 C16 105.1(4) . .
C17 C20 C21 119.2(5) . .
N1 C20 C21 100.0(4) . .
C16 C20 C21 109.6(4) . .
O5 C9 C8 126.8(5) . .
O5 C9 C10 113.7(5) . .
C8 C9 C10 119.4(5) . .
O3 C4 C3 127.1(5) . .
O3 C4 C5 114.9(5) . .
C3 C4 C5 117.9(5) . .
C9 C8 C7 121.3(5) . .
C9 C8 H8 119.4 . .
C7 C8 H8 119.4 . .
O4 C7 C8 127.5(5) . .
O4 C7 C6 114.8(5) . .
C8 C7 C6 117.7(5) . .
C12 C13 C14 120.1(5) . .
C12 C13 H13 119.9 . .
C14 C13 H13 119.9 . .
O7 C12 C13 128.4(5) . .
O7 C12 C11 113.2(5) . .
C13 C12 C11 118.4(5) . .
N2 C21 C19 112.0(5) . .
N2 C21 C18 107.3(5) . .
C19 C21 C18 109.3(5) . .
N2 C21 C20 100.3(4) . .
C19 C21 C20 118.0(5) . .
C18 C21 C20 109.2(5) . .
O6 C14 C13 127.8(5) . .
O6 C14 C15 114.8(5) . .
C13 C14 C15 117.4(5) . .
C20 C16 H16A 109.5 . .
C20 C16 H16B 109.5 . .
H16A C16 H16B 109.5 . .
C20 C16 H16C 109.5 . .
H16A C16 H16C 109.5 . .
H16B C16 H16C 109.5 . .
F7A C6 F9A 109.2(11) . .
F8B C6 F9B 117.5(18) . .
F7A C6 F8A 106.2(9) . .
F9A C6 F8A 105.8(9) . .
F8B C6 F7B 99.5(16) . .
F9B C6 F7B 102.6(16) . .
F8B C6 C7 113.7(13) . .
F7A C6 C7 109.4(8) . .
F9A C6 C7 112.9(8) . .
F9B C6 C7 111.6(13) . .
F8A C6 C7 113.0(7) . .
F7B C6 C7 110.4(10) . .
O2 C2 C3 127.7(5) . .
O2 C2 C1 114.7(5) . .
C3 C2 C1 117.6(5) . .
C4 C3 C2 121.3(4) . .
C4 C3 H3 119.3 . .
C2 C3 H3 119.3 . .
C21 C18 H18A 109.5 . .
C21 C18 H18B 109.5 . .
H18A C18 H18B 109.5 . .
C21 C18 H18C 109.5 . .
H18A C18 H18C 109.5 . .
H18B C18 H18C 109.5 . .
F4B C5 F5B 113(2) . .
F4B C5 F6B 102(2) . .
F5B C5 F6B 102.7(17) . .
F5A C5 F6A 107.4(9) . .
F5A C5 F4A 109.5(9) . .
F6A C5 F4A 104.6(8) . .
F4B C5 C4 109.9(14) . .
F5B C5 C4 113.2(11) . .
F6B C5 C4 115.0(11) . .
F5A C5 C4 110.7(6) . .
F6A C5 C4 111.8(6) . .
F4A C5 C4 112.5(6) . .
C21 C19 H19A 109.5 . .
C21 C19 H19B 109.5 . .
H19A C19 H19B 109.5 . .
C21 C19 H19C 109.5 . .
H19A C19 H19C 109.5 . .
H19B C19 H19C 109.5 . .
F17B C15 F18B 102.9(18) . .
F16A C15 F17A 107.8(9) . .
F16A C15 F18A 105.4(8) . .
F17A C15 F18A 109.8(9) . .
F17B C15 F16B 108.3(17) . .
F18B C15 F16B 99.9(16) . .
F17B C15 C14 116.1(15) . .
F18B C15 C14 120.2(12) . .
F16A C15 C14 112.1(7) . .
F17A C15 C14 112.9(8) . .
F18A C15 C14 108.5(7) . .
F16B C15 C14 107.9(12) . .
F11A C10 F12A 110.5(11) . .
F11A C10 F10A 107.7(11) . .
F12A C10 F10A 101.2(9) . .
F10B C10 F12B 111.6(16) . .
F10B C10 F11B 109.8(17) . .
F12B C10 F11B 95.7(13) . .
F10B C10 C9 114.7(12) . .
F11A C10 C9 112.4(8) . .
F12A C10 C9 113.2(7) . .
F10A C10 C9 111.2(6) . .
F12B C10 C9 110.9(9) . .
F11B C10 C9 112.6(8) . .
F2B C1 F3B 94(2) . .
F1A C1 F3A 108.0(9) . .
F2B C1 F1B 108(2) . .
F3B C1 F1B 114(2) . .
F1A C1 F2A 101.5(9) . .
F3A C1 F2A 111.6(9) . .
F2B C1 C2 115(2) . .
F3B C1 C2 121.6(13) . .
F1A C1 C2 116.5(7) . .
F3A C1 C2 111.0(7) . .
F1B C1 C2 103.8(13) . .
F2A C1 C2 107.9(8) . .
F14B C11 F13B 120(2) . .
F14B C11 F15B 102(2) . .
F13B C11 F15B 108.4(18) . .
F14A C11 F15A 108.2(10) . .
F14A C11 F13A 104.8(11) . .
F15A C11 F13A 105.4(9) . .
F14B C11 C12 110(2) . .
F13B C11 C12 107.6(15) . .
F15B C11 C12 107.8(15) . .
F14A C11 C12 112.4(10) . .
F15A C11 C12 114.3(7) . .
F13A C11 C12 111.1(7) . .
C20 C17 H17A 109.5 . .
C20 C17 H17B 109.5 . .
H17A C17 H17B 109.5 . .
C20 C17 H17C 109.5 . .
H17A C17 H17C 109.5 . .
H17B C17 H17C 109.5 . .

loop_
_geom_bond_atom_site_label_1
_geom_bond_atom_site_label_2
_geom_bond_distance
_geom_bond_site_symmetry_2
Tm1 O1 2.284(3) .
Tm1 O5 2.286(3) .
Tm1 O2 2.299(3) .
Tm1 O7 2.314(3) .
Tm1 O3 2.353(3) .
Tm1 O4 2.372(3) .
Tm1 O6 2.395(3) .
Tm1 O8 2.396(3) .
O1 N1 1.357(4) .
O2 C2 1.261(6) .
O6 C14 1.257(6) .
O4 C7 1.256(6) .
O5 C9 1.253(6) .
O8 H8WB 0.830(18) .
O8 H8WA 0.831(19) .
O3 C4 1.240(6) .
O7 C12 1.236(6) .
N1 C22 1.298(5) .
N1 C20 1.497(5) .
N3 C23 1.330(5) .
N3 C24 1.335(5) .
N2 C22 1.347(6) .
N2 C21 1.479(6) .
N2 H14 0.83(4) .
F1A C1 1.281(13) .
C22 C23 1.483(6) .
F14A C11 1.317(19) .
C23 C24 1.394(6) 2_666
C24 C23 1.394(6) 2_666
C24 C25 1.504(6) .
C25 H25A 0.9600 .
C25 H25B 0.9600 .
C25 H25C 0.9600 .
F2A C1 1.399(18) .
C20 C17 1.473(7) .
C20 C16 1.553(8) .
C20 C21 1.562(7) .
F3A C1 1.366(13) .
F9A C6 1.285(13) .
C9 C8 1.374(7) .
C9 C10 1.533(8) .
F6A C5 1.325(10) .
C4 C3 1.380(7) .
C4 C5 1.535(7) .
C8 C7 1.385(8) .
C8 H8 0.9300 .
F16A C15 1.284(11) .
C7 C6 1.534(8) .
C13 C12 1.374(7) .
C13 C14 1.393(7) .
C13 H13 0.9300 .
C12 C11 1.548(8) .
F13A C11 1.360(13) .
C21 C19 1.487(7) .
C21 C18 1.559(8) .
C14 C15 1.532(8) .
F8A C6 1.326(11) .
F17A C15 1.319(13) .
F18A C15 1.353(12) .
C16 H16A 0.9600 .
C16 H16B 0.9600 .
C16 H16C 0.9600 .
F10A C10 1.311(11) .
F15A C11 1.334(13) .
C6 F8B 1.25(2) .
C6 F7A 1.279(13) .
C6 F9B 1.29(2) .
C6 F7B 1.42(2) .
C2 C3 1.380(7) .
C2 C1 1.527(8) .
C3 H3 0.9300 .
F4A C5 1.326(10) .
C18 H18A 0.9600 .
C18 H18B 0.9600 .
C18 H18C 0.9600 .
F5A C5 1.314(11) .
C5 F4B 1.19(2) .
C5 F5B 1.25(2) .
C5 F6B 1.24(2) .
C19 H19A 0.9600 .
C19 H19B 0.9600 .
C19 H19C 0.9600 .
C15 F17B 1.25(2) .
C15 F18B 1.28(2) .
C15 F16B 1.44(3) .
F11A C10 1.231(12) .
C10 F10B 1.19(2) .
C10 F12A 1.311(10) .
C10 F12B 1.334(16) .
C10 F11B 1.37(2) .
C1 F2B 1.11(4) .
C1 F3B 1.22(2) .
C1 F1B 1.40(3) .
C11 F14B 1.26(4) .
C11 F13B 1.23(3) .
C11 F15B 1.32(3) .
C17 H17A 0.9600 .
C17 H17B 0.9600 .
C17 H17C 0.9600 .
